data_2206013
loop_
_publ_author_name
'Gareth O. Lloyd'

_publ_section_title
;<i>catena</i>-Poly[[[tetraaquazinc(II)]-\m-[(2<i>E</i>)-<i>N,N</i>'-bis(pyridin-4-ylmethyl)but-2-enediamide]]
 dinitrate]
;
_journal_issue 6
_journal_name_full 'Acta Crystallographica Section E'
_journal_page_first m1204
_journal_page_last m1206
_journal_paper_doi 10.1107/S1600536805015291
_journal_volume 61
_journal_year 2005
_chemical_formula_iupac '[Zn (C16 H16 N4 O2) (H2 O)4] (N O3)2'
_chemical_formula_moiety 'C16 H24 N4 O6 Zn 2+, 2N O3 -'
_chemical_formula_sum 'C16 H24 N6 O12 Zn'
_chemical_formula_weight 557.80
_chemical_name_common
;
catena-Poly[[[tetraaquazinc(II)]-\m-[(2E)-N,N'-bis(pyridin-4-ylmethyl)but-2-
enediamide]] dinitrate]
;
_chemical_name_systematic
;
catena-Poly[[[tetraaquazinc(II)]-\m-[(2E)-N,N'-bis(pyridin-4-ylmethyl)but-2-
enediamide]] dinitrate]
;
_space_group_IT_number 14
_symmetry_cell_setting monoclinic
_symmetry_space_group_name_Hall '-P 2yn'
_symmetry_space_group_name_H-M 'P 1 21/n 1'
_atom_sites_solution_hydrogens geom
_atom_sites_solution_primary direct
_atom_sites_solution_secondary difmap
_audit_creation_method SHELXL-97
_cell_angle_alpha 90.00
_cell_angle_beta 94.781(6)
_cell_angle_gamma 90.00
_cell_formula_units_Z 2
_cell_length_a 6.506(3)
_cell_length_b 9.294(4)
_cell_length_c 18.822(8)
_cell_measurement_reflns_used 4749
_cell_measurement_temperature 100(2)
_cell_measurement_theta_max 28.032
_cell_measurement_theta_min 2.445
_cell_volume 1134.1(9)
_computing_cell_refinement 'SAINT (Bruker, 2002)'
_computing_data_collection 'SMART (Bruker, 2001)'
_computing_data_reduction SAINT
_computing_molecular_graphics
;
X-SEED (Barbour, 2001; Atwood & Barbour, 2003)
;
_computing_publication_material
;
X-SEED
;
_computing_structure_refinement 'SHELXL97 (Sheldrick, 1997)'
_computing_structure_solution 'SHELXS97 (Sheldrick, 1997)'
_diffrn_ambient_temperature 100(2)
_diffrn_measured_fraction_theta_full 1.000
_diffrn_measured_fraction_theta_max 0.951
_diffrn_measurement_device_type 'Bruker APEX CCD area-detector'
_diffrn_measurement_method \w
_diffrn_radiation_monochromator graphite
_diffrn_radiation_source 'fine-focus sealed tube'
_diffrn_radiation_type MoK\a
_diffrn_radiation_wavelength 0.71073
_diffrn_reflns_av_R_equivalents 0.0324
_diffrn_reflns_av_sigmaI/netI 0.0279
_diffrn_reflns_limit_h_max 8
_diffrn_reflns_limit_h_min -8
_diffrn_reflns_limit_k_max 12
_diffrn_reflns_limit_k_min -12
_diffrn_reflns_limit_l_max 24
_diffrn_reflns_limit_l_min -24
_diffrn_reflns_number 12176
_diffrn_reflns_theta_full 26.00
_diffrn_reflns_theta_max 28.19
_diffrn_reflns_theta_min 2.17
_exptl_absorpt_coefficient_mu 1.158
_exptl_absorpt_correction_T_max 0.9131
_exptl_absorpt_correction_T_min 0.8100
_exptl_absorpt_correction_type multi-scan
_exptl_absorpt_process_details '(SADABS; Sheldrick, 1997)'
_exptl_crystal_colour colorless
_exptl_crystal_density_diffrn 1.633
_exptl_crystal_density_method 'not measured'
_exptl_crystal_description plate
_exptl_crystal_F_000 576
_exptl_crystal_size_max 0.19
_exptl_crystal_size_mid 0.17
_exptl_crystal_size_min 0.08
_refine_diff_density_max 0.530
_refine_diff_density_min -0.309
_refine_ls_extinction_method none
_refine_ls_goodness_of_fit_ref 1.031
_refine_ls_hydrogen_treatment mixed
_refine_ls_matrix_type full
_refine_ls_number_parameters 176
_refine_ls_number_reflns 2656
_refine_ls_number_restraints 0
_refine_ls_restrained_S_all 1.031
_refine_ls_R_factor_all 0.0389
_refine_ls_R_factor_gt 0.0310
_refine_ls_shift/su_max 0.000
_refine_ls_shift/su_mean 0.000
_refine_ls_structure_factor_coef Fsqd
_refine_ls_weighting_details 'calc w = 1/[\s^2^(Fo^2^)+(0.0482P)^2^+0.3941P] where P = (Fo^2^+2Fc^2^)/3'
_refine_ls_weighting_scheme calc
_refine_ls_wR_factor_gt 0.0767
_refine_ls_wR_factor_ref 0.0806
_reflns_number_gt 2273
_reflns_number_total 2656
_reflns_threshold_expression I>2\s(I)
_cod_data_source_file lh6427.cif
_cod_data_source_block I
_cod_original_cell_volume 1134.2(9)
_cod_original_sg_symbol_H-M 'P 21/n'
_cod_original_formula_sum 'C16 H24 N6 O12 Zn1'
_cod_database_code 2206013
_cod_database_fobs_code 2206013

loop_
_symmetry_equiv_pos_as_xyz
'x, y, z'
'-x+1/2, y+1/2, -z+1/2'
'-x, -y, -z'
'x-1/2, -y-1/2, z-1/2'

loop_
_atom_site_label
_atom_site_fract_x
_atom_site_fract_y
_atom_site_fract_z
_atom_site_U_iso_or_equiv
_atom_site_adp_type
_atom_site_calc_flag
_atom_site_refinement_flags
_atom_site_occupancy
_atom_site_type_symbol
Zn1 0.0000 0.5000 0.0000 0.01278(10) Uani d S 1 Zn
N1 0.0937(2) 0.44789(16) 0.10732(8) 0.0140(3) Uani d . 1 N
C2 0.2688(3) 0.3753(2) 0.12470(9) 0.0166(4) Uani d . 1 C
H1 0.3574 0.3559 0.0882 0.020 Uiso calc R 1 H
C3 0.3271(3) 0.3273(2) 0.19277(9) 0.0170(4) Uani d . 1 C
H2 0.4535 0.2772 0.2026 0.020 Uiso calc R 1 H
C4 0.1985(3) 0.35319(19) 0.24705(9) 0.0151(3) Uani d . 1 C
C5 0.0183(3) 0.43114(19) 0.22980(9) 0.0161(4) Uani d . 1 C
H3 -0.0716 0.4538 0.2655 0.019 Uiso calc R 1 H
C6 -0.0281(3) 0.47514(18) 0.16024(10) 0.0160(4) Uani d . 1 C
H4 -0.1522 0.5273 0.1491 0.019 Uiso calc R 1 H
C7 0.2524(3) 0.29424(19) 0.32083(9) 0.0170(4) Uani d . 1 C
H6 0.1706 0.2062 0.3274 0.020 Uiso calc R 1 H
H5 0.4001 0.2673 0.3258 0.020 Uiso calc R 1 H
N8 0.2126(2) 0.39790(16) 0.37597(8) 0.0145(3) Uani d . 1 N
H7 0.2861 0.4775 0.3786 0.017 Uiso calc R 1 H
C9 0.0720(3) 0.37992(19) 0.42266(9) 0.0142(3) Uani d . 1 C
C10 0.0614(3) 0.50073(18) 0.47362(9) 0.0150(3) Uani d . 1 C
H8 0.1461 0.5826 0.4682 0.018 Uiso calc R 1 H
O11 -0.03874(19) 0.27043(13) 0.42419(7) 0.0171(3) Uani d . 1 O
O1A 0.1152(2) 0.96608(17) -0.17459(8) 0.0326(4) Uani d . 1 O
O2A 0.28750(19) 0.79493(14) -0.11875(7) 0.0203(3) Uani d . 1 O
O3A 0.0281(2) 0.89557(15) -0.07172(7) 0.0222(3) Uani d . 1 O
N4A 0.1440(2) 0.88572(16) -0.12238(8) 0.0178(3) Uani d . 1 N
O1W -0.0804(2) 0.70838(14) 0.03464(7) 0.0165(3) Uani d . 1 O
H1W -0.047(4) 0.769(3) 0.0039(15) 0.041(8) Uiso d . 1 H
O2W -0.2952(2) 0.41514(14) 0.01803(8) 0.0169(3) Uani d . 1 O
H2W -0.189(4) 0.736(3) 0.0454(13) 0.030(7) Uiso d . 1 H
H3W -0.283(3) 0.349(3) 0.0465(13) 0.024(6) Uiso d . 1 H
H4W -0.370(4) 0.386(3) -0.0163(14) 0.028(6) Uiso d . 1 H

loop_
_atom_site_aniso_label
_atom_site_aniso_U_11
_atom_site_aniso_U_22
_atom_site_aniso_U_33
_atom_site_aniso_U_12
_atom_site_aniso_U_13
_atom_site_aniso_U_23
Zn1 0.01175(15) 0.01575(16) 0.01106(15) 0.00190(10) 0.00234(10) -0.00025(11)
N1 0.0148(7) 0.0158(7) 0.0116(7) 0.0002(6) 0.0018(5) -0.0015(6)
C2 0.0152(8) 0.0206(9) 0.0149(8) 0.0020(7) 0.0060(7) -0.0020(7)
C3 0.0140(8) 0.0204(9) 0.0168(9) 0.0041(7) 0.0031(7) -0.0015(7)
C4 0.0151(8) 0.0159(8) 0.0147(8) -0.0023(6) 0.0026(7) -0.0021(7)
C5 0.0163(8) 0.0181(9) 0.0147(8) -0.0002(7) 0.0054(7) -0.0021(7)
C6 0.0149(8) 0.0153(9) 0.0180(9) 0.0016(6) 0.0028(7) -0.0021(7)
C7 0.0196(9) 0.0173(9) 0.0146(9) 0.0043(7) 0.0052(7) -0.0003(7)
N8 0.0164(7) 0.0155(7) 0.0120(7) -0.0012(6) 0.0035(6) -0.0005(6)
C9 0.0143(8) 0.0177(8) 0.0106(8) 0.0020(7) 0.0005(6) 0.0022(7)
C10 0.0157(8) 0.0148(8) 0.0144(8) -0.0003(6) 0.0000(7) 0.0015(7)
O11 0.0179(6) 0.0165(6) 0.0176(6) -0.0022(5) 0.0058(5) -0.0014(5)
O1A 0.0347(8) 0.0358(8) 0.0292(8) 0.0116(7) 0.0147(7) 0.0166(7)
O2A 0.0179(6) 0.0206(7) 0.0232(7) 0.0039(5) 0.0057(5) -0.0016(5)
O3A 0.0195(6) 0.0253(7) 0.0234(7) 0.0052(5) 0.0112(5) 0.0043(6)
N4A 0.0149(7) 0.0184(7) 0.0205(8) -0.0008(6) 0.0044(6) 0.0000(6)
O1W 0.0154(6) 0.0176(6) 0.0173(7) 0.0037(5) 0.0056(5) 0.0006(5)
O2W 0.0142(6) 0.0208(7) 0.0157(7) -0.0004(5) 0.0017(5) 0.0003(6)

loop_
_atom_type_symbol
_atom_type_description
_atom_type_scat_dispersion_real
_atom_type_scat_dispersion_imag
_atom_type_scat_source
C C 0.0033 0.0016 'International Tables Vol C Tables 4.2.6.8 and 6.1.1.4'
H H 0.0000 0.0000 'International Tables Vol C Tables 4.2.6.8 and 6.1.1.4'
N N 0.0061 0.0033 'International Tables Vol C Tables 4.2.6.8 and 6.1.1.4'
O O 0.0106 0.0060 'International Tables Vol C Tables 4.2.6.8 and 6.1.1.4'
Zn Zn 0.2839 1.4301 'International Tables Vol C Tables 4.2.6.8 and 6.1.1.4'

loop_
_geom_angle_atom_site_label_1
_geom_angle_atom_site_label_2
_geom_angle_atom_site_label_3
_geom_angle_site_symmetry_1
_geom_angle_site_symmetry_3
_geom_angle
N1 Zn1 N1 . 3_565 180.0
N1 Zn1 O1W . . 88.54(6)
N1 Zn1 O1W 3_565 . 91.46(6)
N1 Zn1 O1W . 3_565 91.46(6)
N1 Zn1 O1W 3_565 3_565 88.54(6)
O1W Zn1 O1W . 3_565 180.00(7)
N1 Zn1 O2W . . 87.43(6)
N1 Zn1 O2W 3_565 . 92.57(6)
O1W Zn1 O2W . . 92.31(6)
O1W Zn1 O2W 3_565 . 87.69(6)
N1 Zn1 O2W . 3_565 92.57(6)
N1 Zn1 O2W 3_565 3_565 87.43(6)
O1W Zn1 O2W . 3_565 87.69(6)
O1W Zn1 O2W 3_565 3_565 92.31(6)
O2W Zn1 O2W . 3_565 180.00(8)
C2 N1 C6 . . 117.02(15)
C2 N1 Zn1 . . 121.28(11)
C6 N1 Zn1 . . 121.46(12)
N1 C2 C3 . . 123.47(16)
N1 C2 H1 . . 118.3
C3 C2 H1 . . 118.3
C2 C3 C4 . . 119.30(17)
C2 C3 H2 . . 120.4
C4 C3 H2 . . 120.4
C5 C4 C3 . . 117.62(17)
C5 C4 C7 . . 122.06(15)
C3 C4 C7 . . 120.30(16)
C6 C5 C4 . . 119.21(16)
C6 C5 H3 . . 120.4
C4 C5 H3 . . 120.4
N1 C6 C5 . . 123.36(16)
N1 C6 H4 . . 118.3
C5 C6 H4 . . 118.3
N8 C7 C4 . . 112.02(14)
N8 C7 H6 . . 109.2
C4 C7 H6 . . 109.2
N8 C7 H5 . . 109.2
C4 C7 H5 . . 109.2
H6 C7 H5 . . 107.9
C9 N8 C7 . . 124.12(15)
C9 N8 H7 . . 117.9
C7 N8 H7 . . 117.9
O11 C9 N8 . . 123.19(16)
O11 C9 C10 . . 122.98(15)
N8 C9 C10 . . 113.82(15)
C10 C10 C9 3_566 . 122.7(2)
C10 C10 H8 3_566 . 118.6
C9 C10 H8 . . 118.6
O1A N4A O2A . . 120.78(15)
O1A N4A O3A . . 119.62(15)
O2A N4A O3A . . 119.60(15)
Zn1 O1W H1W . . 108.4(18)
Zn1 O1W H2W . . 128.1(18)
H1W O1W H2W . . 104(2)
Zn1 O2W H3W . . 110.0(16)
Zn1 O2W H4W . . 118.5(17)
H3W O2W H4W . . 107(2)

loop_
_geom_bond_atom_site_label_1
_geom_bond_atom_site_label_2
_geom_bond_site_symmetry_2
_geom_bond_distance
Zn1 N1 . 2.1169(16)
Zn1 N1 3_565 2.1169(16)
Zn1 O1W . 2.1228(15)
Zn1 O1W 3_565 2.1228(15)
Zn1 O2W . 2.1298(15)
Zn1 O2W 3_565 2.1298(15)
N1 C2 . 1.341(2)
N1 C6 . 1.347(2)
C2 C3 . 1.380(3)
C2 H1 . 0.9500
C3 C4 . 1.394(2)
C3 H2 . 0.9500
C4 C5 . 1.393(2)
C4 C7 . 1.507(3)
C5 C6 . 1.381(3)
C5 H3 . 0.9500
C6 H4 . 0.9500
C7 N8 . 1.455(2)
C7 H6 . 0.9900
C7 H5 . 0.9900
N8 C9 . 1.331(2)
N8 H7 . 0.8800
C9 O11 . 1.249(2)
C9 C10 . 1.482(2)
C10 C10 3_566 1.326(4)
C10 H8 . 0.9500
O1A N4A . 1.236(2)
O2A N4A . 1.256(2)
O3A N4A . 1.2674(19)
O1W H1W . 0.85(3)
O1W H2W . 0.79(3)
O2W H3W . 0.81(3)
O2W H4W . 0.82(3)

loop_
_geom_hbond_atom_site_label_D
_geom_hbond_atom_site_label_H
_geom_hbond_atom_site_label_A
_geom_hbond_site_symmetry_A
_geom_hbond_distance_DH
_geom_hbond_distance_HA
_geom_hbond_distance_DA
_geom_hbond_angle_DHA
O1W H1W O3A 1_555 0.85(3) 1.93(3) 2.7870(10) 176(3)
O1W H2W O11 2_455 0.79(3) 1.93(3) 2.7190(10) 171(3)
N8 H7 O3A 4_676 0.88 2.12 2.9210(10) 151
O2W H3W O2A 3_565 0.81(3) 1.91(3) 2.7190(10) 172(3)
O2W H4W O11 4_565 0.81(3) 2.09(3) 2.8530(10) 154(3)

loop_
_geom_torsion_atom_site_label_1
_geom_torsion_atom_site_label_2
_geom_torsion_atom_site_label_3
_geom_torsion_atom_site_label_4
_geom_torsion_site_symmetry_1
_geom_torsion_site_symmetry_4
_geom_torsion
O1W Zn1 N1 C2 . . -136.85(14)
O1W Zn1 N1 C2 3_565 . 43.15(14)
O2W Zn1 N1 C2 . . 130.76(14)
O2W Zn1 N1 C2 3_565 . -49.24(14)
O1W Zn1 N1 C6 . . 48.93(14)
O1W Zn1 N1 C6 3_565 . -131.07(14)
O2W Zn1 N1 C6 . . -43.46(14)
O2W Zn1 N1 C6 3_565 . 136.54(14)
C6 N1 C2 C3 . . 0.6(3)
Zn1 N1 C2 C3 . . -173.83(14)
N1 C2 C3 C4 . . 0.7(3)
C2 C3 C4 C5 . . -1.9(3)
C2 C3 C4 C7 . . 176.35(17)
C3 C4 C5 C6 . . 1.9(3)
C7 C4 C5 C6 . . -176.31(16)
C2 N1 C6 C5 . . -0.6(3)
Zn1 N1 C6 C5 . . 173.83(13)
C4 C5 C6 N1 . . -0.7(3)
C5 C4 C7 N8 . . -43.1(2)
C3 C4 C7 N8 . . 138.67(17)
C4 C7 N8 C9 . . 114.95(18)
C7 N8 C9 O11 . . 0.9(3)
C7 N8 C9 C10 . . 179.84(15)
O11 C9 C10 C10 . 3_566 2.6(3)
N8 C9 C10 C10 . 3_566 -176.4(2)
